data_4305162
loop_
_publ_author_name
'Ying Cui'
'Yan-Li Niu'
'Man-Li Cao'
'Ke Wang'
'Hao-Jun Mo'
'Yong-Rui Zhong'
'Bao-Hui Ye'

_publ_section_title
;
Ruthenium(II) 2,2'-Bibenzimidazole Complex as a Second-Sphere Receptor
for Anions Interaction and Colorimeter
;
_journal_name_full 'Inorganic Chemistry'
_journal_page_first 5616
_journal_page_last 5624
_journal_paper_doi 10.1021/ic702050b
_journal_volume 47
_journal_year 2008
_chemical_formula_sum 'C38 H28 Cl6 N8 O6 Ru'
_chemical_formula_weight 1006.45
_chemical_name_systematic
; 
 ? 
;
_space_group_IT_number 2
_symmetry_cell_setting triclinic
_symmetry_space_group_name_Hall '-P 1'
_symmetry_space_group_name_H-M 'P -1'
_atom_sites_solution_hydrogens geom
_atom_sites_solution_primary direct
_atom_sites_solution_secondary difmap
_audit_creation_method SHELXL-97
_cell_angle_alpha 88.102(2)
_cell_angle_beta 74.916(2)
_cell_angle_gamma 75.501(2)
_cell_formula_units_Z 2
_cell_length_a 9.9014(10)
_cell_length_b 11.7351(12)
_cell_length_c 18.913(2)
_cell_measurement_reflns_used 14300
_cell_measurement_temperature 293(2)
_cell_measurement_theta_max 26.00
_cell_measurement_theta_min 1.12
_cell_volume 2053.1(4)
_computing_structure_refinement 'SHELXL-97 (Sheldrick, 1997)'
_computing_structure_solution 'SHELXS-97 (Sheldrick, 1990)'
_diffrn_ambient_temperature 293(2)
_diffrn_measured_fraction_theta_full 0.968
_diffrn_measured_fraction_theta_max 0.968
_diffrn_measurement_device_type 'Bruker Smart Apex CCD area detector'
_diffrn_measurement_method 'phi and omega scans'
_diffrn_radiation_monochromator graphite
_diffrn_radiation_source 'fine-focus sealed tube'
_diffrn_radiation_type MoK\a
_diffrn_radiation_wavelength 0.71073
_diffrn_reflns_av_R_equivalents 0.0809
_diffrn_reflns_av_sigmaI/netI 0.1139
_diffrn_reflns_limit_h_max 12
_diffrn_reflns_limit_h_min -11
_diffrn_reflns_limit_k_max 14
_diffrn_reflns_limit_k_min -14
_diffrn_reflns_limit_l_max 23
_diffrn_reflns_limit_l_min -22
_diffrn_reflns_number 14300
_diffrn_reflns_theta_full 26.00
_diffrn_reflns_theta_max 26.00
_diffrn_reflns_theta_min 1.12
_diffrn_standards_decay_% 0
_exptl_absorpt_coefficient_mu 0.829
_exptl_absorpt_correction_T_max 0.9597
_exptl_absorpt_correction_T_min 0.7273
_exptl_absorpt_correction_type multi-scan
_exptl_crystal_colour red
_exptl_crystal_density_diffrn 1.628
_exptl_crystal_density_method 'not measured'
_exptl_crystal_description blade
_exptl_crystal_F_000 1012
_exptl_crystal_size_max 0.41
_exptl_crystal_size_mid 0.38
_exptl_crystal_size_min 0.05
_refine_diff_density_max 0.907
_refine_diff_density_min -0.567
_refine_diff_density_rms 0.094
_refine_ls_extinction_method none
_refine_ls_goodness_of_fit_ref 1.008
_refine_ls_hydrogen_treatment mixed
_refine_ls_matrix_type full
_refine_ls_number_parameters 541
_refine_ls_number_reflns 7805
_refine_ls_number_restraints 0
_refine_ls_restrained_S_all 1.008
_refine_ls_R_factor_all 0.0764
_refine_ls_R_factor_gt 0.0515
_refine_ls_shift/su_max 0.000
_refine_ls_shift/su_mean 0.000
_refine_ls_structure_factor_coef Fsqd
_refine_ls_weighting_details 'calc w=1/[\s^2^(Fo^2^)+(0.0361P)^2^+0.0000P] where P=(Fo^2^+2Fc^2^)/3'
_refine_ls_weighting_scheme calc
_refine_ls_wR_factor_gt 0.1034
_refine_ls_wR_factor_ref 0.1278
_reflns_number_gt 5467
_reflns_number_total 7805
_reflns_threshold_expression >2sigma(I)
_cod_data_source_file ic702050b-file006.cif
_cod_data_source_block 1
_cod_database_code 4305162

loop_
_symmetry_equiv_pos_as_xyz
'x, y, z'
'-x, -y, -z'

loop_
_atom_site_label
_atom_site_type_symbol
_atom_site_fract_x
_atom_site_fract_y
_atom_site_fract_z
_atom_site_U_iso_or_equiv
_atom_site_adp_type
_atom_site_occupancy
_atom_site_symmetry_multiplicity
_atom_site_calc_flag
_atom_site_refinement_flags
_atom_site_disorder_assembly
_atom_site_disorder_group
Ru1 Ru 0.54712(4) 0.01307(3) 0.24945(2) 0.03038(13) Uani 1 1 d . . .
N5 N 0.6931(4) 0.1095(3) 0.1955(2) 0.0346(9) Uani 1 1 d . . .
N2 N 0.4066(4) -0.0890(3) 0.2889(2) 0.0399(10) Uani 1 1 d . . .
N6 N 0.4805(4) 0.0592(3) 0.15320(19) 0.0320(9) Uani 1 1 d . . .
N1 N 0.6645(4) -0.1470(3) 0.2004(2) 0.0370(10) Uani 1 1 d . . .
N3 N 0.6163(4) -0.0060(3) 0.34304(19) 0.0362(10) Uani 1 1 d . . .
N4 N 0.4262(4) 0.1659(3) 0.3073(2) 0.0366(10) Uani 1 1 d . . .
N8 N 0.5013(4) 0.1638(3) 0.0524(2) 0.0356(9) Uani 1 1 d . . .
H8B H 0.5321 0.2102 0.0194 0.043 Uiso 1 1 calc R . .
N7 N 0.7579(4) 0.2234(3) 0.1013(2) 0.0379(10) Uani 1 1 d . . .
C29 C 0.3899(5) 0.1119(4) 0.0552(2) 0.0328(11) Uani 1 1 d . . .
C11 C 0.7113(6) -0.1010(4) 0.3586(3) 0.0472(13) Uani 1 1 d . . .
H11A H 0.7407 -0.1675 0.3277 0.057 Uiso 1 1 calc R . .
C27 C 0.6674(5) 0.1559(4) 0.1342(2) 0.0327(11) Uani 1 1 d . . .
C28 C 0.5528(5) 0.1286(4) 0.1107(2) 0.0330(11) Uani 1 1 d . . .
C33 C 0.2755(5) -0.0215(4) 0.1356(3) 0.0408(12) Uani 1 1 d . . .
H33A H 0.2664 -0.0672 0.1768 0.049 Uiso 1 1 calc R . .
C26 C 0.8486(5) 0.2210(4) 0.1466(3) 0.0356(11) Uani 1 1 d . . .
C4 C 0.6550(7) -0.3387(5) 0.1724(3) 0.0625(16) Uani 1 1 d . . .
H4A H 0.6034 -0.3961 0.1783 0.075 Uiso 1 1 calc R . .
C16 C 0.4586(6) 0.1837(4) 0.3710(3) 0.0434(13) Uani 1 1 d . . .
C21 C 0.8083(5) 0.1500(4) 0.2056(2) 0.0347(11) Uani 1 1 d . . .
C31 C 0.2003(6) 0.0513(4) 0.0269(3) 0.0464(13) Uani 1 1 d . . .
H31A H 0.1382 0.0526 -0.0027 0.056 Uiso 1 1 calc R . .
C30 C 0.3014(5) 0.1168(4) 0.0088(3) 0.0430(13) Uani 1 1 d . . .
H30A H 0.3097 0.1621 -0.0326 0.052 Uiso 1 1 calc R . .
C34 C 0.3778(5) 0.0451(4) 0.1190(2) 0.0322(11) Uani 1 1 d . . .
C25 C 0.9584(5) 0.2775(4) 0.1423(3) 0.0451(13) Uani 1 1 d . . .
H24A H 0.9849 0.3249 0.1034 0.054 Uiso 1 1 calc R . .
C22 C 0.8799(5) 0.1319(4) 0.2605(3) 0.0429(12) Uani 1 1 d . . .
H21A H 0.8559 0.0833 0.2991 0.051 Uiso 1 1 calc R . .
C3 C 0.7907(7) -0.3617(5) 0.1277(3) 0.0666(18) Uani 1 1 d . . .
H3A H 0.8313 -0.4335 0.1019 0.080 Uiso 1 1 calc R . .
C5 C 0.5930(5) -0.2321(4) 0.2091(3) 0.0422(12) Uani 1 1 d . . .
C6 C 0.4507(6) -0.2029(4) 0.2605(3) 0.0444(13) Uani 1 1 d . . .
C15 C 0.5693(5) 0.0877(4) 0.3900(3) 0.0394(12) Uani 1 1 d . . .
C7 C 0.3631(7) -0.2794(5) 0.2843(4) 0.0713(19) Uani 1 1 d . . .
H7A H 0.3920 -0.3560 0.2647 0.086 Uiso 1 1 calc R . .
C1 C 0.8009(6) -0.1707(5) 0.1573(3) 0.0458(13) Uani 1 1 d . . .
H1A H 0.8517 -0.1128 0.1521 0.055 Uiso 1 1 calc R . .
C32 C 0.1897(6) -0.0173(4) 0.0894(3) 0.0496(14) Uani 1 1 d . . .
H32A H 0.1215 -0.0616 0.0997 0.060 Uiso 1 1 calc R . .
C10 C 0.2787(6) -0.0556(5) 0.3383(3) 0.0506(14) Uani 1 1 d . . .
H10A H 0.2483 0.0217 0.3567 0.061 Uiso 1 1 calc R . .
C20 C 0.3260(6) 0.2499(5) 0.2875(3) 0.0516(14) Uani 1 1 d . . .
H20A H 0.3044 0.2395 0.2435 0.062 Uiso 1 1 calc R . .
C9 C 0.1898(7) -0.1295(6) 0.3632(3) 0.0659(17) Uani 1 1 d . . .
H9A H 0.1015 -0.1029 0.3976 0.079 Uiso 1 1 calc R . .
C23 C 0.9877(5) 0.1882(5) 0.2557(3) 0.0511(14) Uani 1 1 d . . .
H22A H 1.0370 0.1782 0.2921 0.061 Uiso 1 1 calc R . .
C24 C 1.0250(6) 0.2601(5) 0.1976(3) 0.0532(14) Uani 1 1 d . . .
H23A H 1.0979 0.2975 0.1966 0.064 Uiso 1 1 calc R . .
C13 C 0.7240(7) -0.0061(6) 0.4636(3) 0.0686(18) Uani 1 1 d . . .
H13A H 0.7630 -0.0046 0.5032 0.082 Uiso 1 1 calc R . .
C14 C 0.6235(7) 0.0896(5) 0.4501(3) 0.0608(16) Uani 1 1 d . . .
H14A H 0.5916 0.1558 0.4815 0.073 Uiso 1 1 calc R . .
C19 C 0.2523(6) 0.3522(5) 0.3293(3) 0.0622(17) Uani 1 1 d . . .
H19A H 0.1812 0.4079 0.3143 0.075 Uiso 1 1 calc R . .
C18 C 0.2852(7) 0.3694(5) 0.3919(3) 0.0693(18) Uani 1 1 d . . .
H18A H 0.2388 0.4383 0.4201 0.083 Uiso 1 1 calc R . .
C2 C 0.8675(6) -0.2776(5) 0.1208(3) 0.0574(16) Uani 1 1 d . . .
H2A H 0.9623 -0.2925 0.0921 0.069 Uiso 1 1 calc R . .
C12 C 0.7666(6) -0.1038(5) 0.4181(3) 0.0606(16) Uani 1 1 d . . .
H12A H 0.8318 -0.1710 0.4274 0.073 Uiso 1 1 calc R . .
C17 C 0.3869(7) 0.2856(5) 0.4140(3) 0.0627(17) Uani 1 1 d . . .
H17A H 0.4085 0.2964 0.4579 0.075 Uiso 1 1 calc R . .
C8 C 0.2343(7) -0.2432(6) 0.3363(4) 0.081(2) Uani 1 1 d . . .
H8A H 0.1775 -0.2957 0.3531 0.098 Uiso 1 1 calc R . .
Cl6 Cl 0.16534(19) 0.59353(18) 0.18861(9) 0.0947(7) Uani 1 1 d . . .
Cl5 Cl 0.45424(17) 0.45630(12) 0.12850(9) 0.0657(4) Uani 1 1 d . . .
Cl4 Cl 0.2288(2) 0.43408(15) 0.06641(12) 0.0940(6) Uani 1 1 d . . .
O4 O 0.4228(4) 0.6746(3) 0.0520(2) 0.0647(11) Uani 1 1 d . . .
O3 O 0.2170(4) 0.6753(4) 0.0260(2) 0.0776(14) Uani 1 1 d . . .
H3B H 0.2257 0.7014 -0.0184 0.18(4) Uiso 1 1 d R . .
C37 C 0.2940(6) 0.5348(5) 0.1073(3) 0.0522(14) Uani 1 1 d . . .
C38 C 0.3163(7) 0.6396(5) 0.0559(3) 0.0496(14) Uani 1 1 d . . .
Cl3 Cl 0.6523(2) 0.41916(14) 0.30661(9) 0.0808(5) Uani 1 1 d . . .
Cl2 Cl 0.8368(3) 0.56679(19) 0.31293(12) 0.1135(8) Uani 1 1 d . . .
Cl1 Cl 0.5597(3) 0.6005(2) 0.41615(12) 0.1306(9) Uani 1 1 d . . .
O2 O 0.7543(6) 0.3160(4) 0.4301(3) 0.0930(15) Uani 1 1 d . . .
O1 O 0.8482(6) 0.4600(4) 0.4530(3) 0.0921(15) Uani 1 1 d . . .
C35 C 0.7103(7) 0.4950(5) 0.3678(3) 0.0638(17) Uani 1 1 d . . .
C36 C 0.7809(7) 0.4118(6) 0.4227(3) 0.0644(17) Uani 1 1 d . . .
O1W O 0.0195(5) 0.1546(4) 0.4467(2) 0.1020(16) Uani 1 1 d . . .
H1WA H -0.0606 0.2072 0.4633 0.153 Uiso 1 1 d R . .
H1WB H 0.0848 0.1927 0.4471 0.153 Uiso 1 1 d R . .
O2W O 1.0054(6) 0.3563(5) 0.5504(4) 0.0803(16) Uani 1 1 d . . .
H2WA H 0.969(6) 0.380(5) 0.514(3) 0.047(18) Uiso 1 1 d . . .
H2WB H 1.045(7) 0.400(6) 0.559(4) 0.08(3) Uiso 1 1 d . . .

loop_
_atom_site_aniso_label
_atom_site_aniso_U_11
_atom_site_aniso_U_22
_atom_site_aniso_U_33
_atom_site_aniso_U_23
_atom_site_aniso_U_13
_atom_site_aniso_U_12
Ru1 0.0319(2) 0.0330(2) 0.0295(2) 0.00497(15) -0.01030(16) -0.01226(17)
N5 0.037(2) 0.035(2) 0.032(2) 0.0020(17) -0.0101(18) -0.0099(19)
N2 0.041(3) 0.050(3) 0.033(2) 0.0139(19) -0.014(2) -0.016(2)
N6 0.033(2) 0.034(2) 0.032(2) 0.0044(17) -0.0114(18) -0.0136(18)
N1 0.034(2) 0.041(2) 0.039(2) 0.0021(18) -0.0153(19) -0.009(2)
N3 0.040(3) 0.042(2) 0.032(2) 0.0100(18) -0.0121(19) -0.019(2)
N4 0.037(2) 0.036(2) 0.036(2) 0.0029(18) -0.0071(19) -0.0091(19)
N8 0.039(2) 0.037(2) 0.036(2) 0.0086(18) -0.0141(19) -0.0141(19)
N7 0.037(2) 0.039(2) 0.041(2) 0.0080(18) -0.0110(19) -0.0173(19)
C29 0.030(3) 0.033(3) 0.035(3) 0.000(2) -0.010(2) -0.005(2)
C11 0.055(4) 0.042(3) 0.051(3) 0.009(3) -0.022(3) -0.015(3)
C27 0.029(3) 0.034(3) 0.038(3) 0.000(2) -0.011(2) -0.010(2)
C28 0.038(3) 0.031(2) 0.029(2) 0.002(2) -0.009(2) -0.008(2)
C33 0.042(3) 0.045(3) 0.042(3) 0.007(2) -0.016(2) -0.019(2)
C26 0.030(3) 0.036(3) 0.042(3) 0.003(2) -0.010(2) -0.010(2)
C4 0.062(4) 0.040(3) 0.086(5) -0.002(3) -0.024(4) -0.009(3)
C16 0.051(3) 0.046(3) 0.035(3) 0.000(2) -0.008(2) -0.020(3)
C21 0.030(3) 0.034(3) 0.038(3) 0.001(2) -0.005(2) -0.010(2)
C31 0.045(3) 0.055(3) 0.046(3) -0.003(3) -0.022(3) -0.013(3)
C30 0.049(3) 0.047(3) 0.039(3) 0.003(2) -0.019(2) -0.014(3)
C34 0.031(3) 0.034(3) 0.031(3) 0.000(2) -0.007(2) -0.007(2)
C25 0.042(3) 0.044(3) 0.055(3) 0.013(3) -0.012(3) -0.022(3)
C22 0.040(3) 0.052(3) 0.043(3) 0.009(2) -0.015(2) -0.019(3)
C3 0.080(5) 0.044(3) 0.074(4) -0.003(3) -0.033(4) 0.001(3)
C5 0.043(3) 0.038(3) 0.050(3) 0.003(2) -0.021(3) -0.009(2)
C6 0.046(3) 0.042(3) 0.052(3) 0.011(3) -0.018(3) -0.019(3)
C15 0.047(3) 0.041(3) 0.034(3) 0.005(2) -0.013(2) -0.016(3)
C7 0.080(5) 0.054(4) 0.093(5) 0.012(3) -0.026(4) -0.037(4)
C1 0.040(3) 0.053(3) 0.043(3) 0.004(3) -0.014(3) -0.007(3)
C32 0.043(3) 0.054(3) 0.061(4) -0.001(3) -0.016(3) -0.026(3)
C10 0.047(3) 0.069(4) 0.039(3) 0.005(3) -0.007(3) -0.024(3)
C20 0.052(4) 0.052(3) 0.049(3) 0.006(3) -0.012(3) -0.011(3)
C9 0.051(4) 0.085(5) 0.064(4) 0.010(4) -0.004(3) -0.033(4)
C23 0.040(3) 0.068(4) 0.051(3) 0.002(3) -0.019(3) -0.017(3)
C24 0.043(3) 0.061(4) 0.067(4) 0.009(3) -0.019(3) -0.028(3)
C13 0.095(5) 0.076(4) 0.055(4) 0.011(3) -0.047(4) -0.030(4)
C14 0.082(5) 0.062(4) 0.048(3) -0.002(3) -0.026(3) -0.025(4)
C19 0.057(4) 0.045(3) 0.068(4) 0.001(3) -0.008(3) 0.008(3)
C18 0.082(5) 0.051(4) 0.063(4) -0.014(3) -0.009(4) -0.002(4)
C2 0.042(4) 0.070(4) 0.048(3) 0.001(3) -0.013(3) 0.009(3)
C12 0.062(4) 0.066(4) 0.064(4) 0.023(3) -0.036(3) -0.017(3)
C17 0.081(5) 0.057(4) 0.049(3) -0.011(3) -0.013(3) -0.018(4)
C8 0.063(5) 0.092(5) 0.098(5) 0.026(4) -0.008(4) -0.052(4)
Cl6 0.0687(12) 0.1383(16) 0.0519(10) 0.0277(10) 0.0012(8) -0.0012(11)
Cl5 0.0626(10) 0.0533(8) 0.0875(11) 0.0148(8) -0.0349(8) -0.0118(8)
Cl4 0.0873(13) 0.0781(12) 0.1455(18) 0.0167(12) -0.0562(12) -0.0474(11)
O4 0.066(3) 0.068(3) 0.073(3) 0.028(2) -0.023(2) -0.039(2)
O3 0.060(3) 0.105(3) 0.075(3) 0.057(3) -0.028(2) -0.030(3)
C37 0.043(3) 0.056(3) 0.061(4) 0.019(3) -0.016(3) -0.017(3)
C38 0.053(4) 0.048(3) 0.045(3) 0.009(3) -0.004(3) -0.016(3)
Cl3 0.0942(14) 0.0733(11) 0.0841(12) -0.0081(9) -0.0358(10) -0.0232(10)
Cl2 0.1386(19) 0.1266(17) 0.1167(16) 0.0597(14) -0.0668(14) -0.0803(15)
Cl1 0.1301(19) 0.1247(17) 0.1111(16) -0.0581(14) -0.0608(14) 0.0532(15)
O2 0.119(4) 0.063(3) 0.117(4) 0.027(3) -0.054(3) -0.037(3)
O1 0.119(4) 0.083(3) 0.103(4) 0.023(3) -0.065(3) -0.042(3)
C35 0.073(4) 0.055(4) 0.064(4) -0.003(3) -0.023(3) -0.012(3)
C36 0.069(5) 0.063(4) 0.059(4) 0.002(3) -0.018(3) -0.012(4)
O1W 0.101(4) 0.086(3) 0.104(4) -0.001(3) -0.027(3) 0.005(3)
O2W 0.083(4) 0.069(3) 0.099(4) 0.032(3) -0.038(3) -0.025(3)

loop_
_atom_type_symbol
_atom_type_description
_atom_type_scat_dispersion_real
_atom_type_scat_dispersion_imag
_atom_type_scat_source
C C 0.0033 0.0016 'International Tables Vol C Tables 4.2.6.8 and 6.1.1.4'
H H 0.0000 0.0000 'International Tables Vol C Tables 4.2.6.8 and 6.1.1.4'
Cl Cl 0.1484 0.1585 'International Tables Vol C Tables 4.2.6.8 and 6.1.1.4'
N N 0.0061 0.0033 'International Tables Vol C Tables 4.2.6.8 and 6.1.1.4'
O O 0.0106 0.0060 'International Tables Vol C Tables 4.2.6.8 and 6.1.1.4'
Ru Ru -1.2594 0.8363 'International Tables Vol C Tables 4.2.6.8 and 6.1.1.4'

loop_
_geom_angle_atom_site_label_1
_geom_angle_atom_site_label_2
_geom_angle_atom_site_label_3
_geom_angle
_geom_angle_site_symmetry_1
_geom_angle_site_symmetry_3
_geom_angle_publ_flag
N2 Ru1 N3 91.01(14) . . ?
N2 Ru1 N1 78.99(16) . . ?
N3 Ru1 N1 97.47(15) . . ?
N2 Ru1 N4 97.65(15) . . ?
N3 Ru1 N4 78.61(16) . . ?
N1 Ru1 N4 174.86(15) . . ?
N2 Ru1 N5 172.63(15) . . ?
N3 Ru1 N5 95.33(14) . . ?
N1 Ru1 N5 96.41(14) . . ?
N4 Ru1 N5 87.32(14) . . ?
N2 Ru1 N6 96.22(14) . . ?
N3 Ru1 N6 171.12(14) . . ?
N1 Ru1 N6 88.98(14) . . ?
N4 Ru1 N6 95.28(15) . . ?
N5 Ru1 N6 77.83(14) . . ?
C27 N5 C21 105.7(4) . . ?
C27 N5 Ru1 114.0(3) . . ?
C21 N5 Ru1 140.2(3) . . ?
C10 N2 C6 118.3(4) . . ?
C10 N2 Ru1 126.5(4) . . ?
C6 N2 Ru1 115.2(3) . . ?
C28 N6 C34 105.8(4) . . ?
C28 N6 Ru1 113.8(3) . . ?
C34 N6 Ru1 140.3(3) . . ?
C5 N1 C1 118.6(4) . . ?
C5 N1 Ru1 115.4(3) . . ?
C1 N1 Ru1 125.8(3) . . ?
C15 N3 C11 118.1(4) . . ?
C15 N3 Ru1 116.4(3) . . ?
C11 N3 Ru1 125.3(3) . . ?
C20 N4 C16 117.6(4) . . ?
C20 N4 Ru1 127.2(4) . . ?
C16 N4 Ru1 115.1(3) . . ?
C28 N8 C29 107.3(4) . . ?
C28 N8 H8B 126.4 . . ?
C29 N8 H8B 126.4 . . ?
C27 N7 C26 105.3(4) . . ?
N8 C29 C30 131.5(4) . . ?
N8 C29 C34 106.0(4) . . ?
C30 C29 C34 122.5(4) . . ?
N3 C11 C12 122.8(5) . . ?
N3 C11 H11A 118.6 . . ?
C12 C11 H11A 118.6 . . ?
N5 C27 N7 113.8(4) . . ?
N5 C27 C28 117.5(4) . . ?
N7 C27 C28 128.7(4) . . ?
N6 C28 N8 112.7(4) . . ?
N6 C28 C27 116.7(4) . . ?
N8 C28 C27 130.6(4) . . ?
C32 C33 C34 117.8(4) . . ?
C32 C33 H33A 121.1 . . ?
C34 C33 H33A 121.1 . . ?
N7 C26 C25 131.1(4) . . ?
N7 C26 C21 107.4(4) . . ?
C25 C26 C21 121.4(5) . . ?
C3 C4 C5 120.8(6) . . ?
C3 C4 H4A 119.6 . . ?
C5 C4 H4A 119.6 . . ?
N4 C16 C17 120.5(5) . . ?
N4 C16 C15 115.1(4) . . ?
C17 C16 C15 124.4(5) . . ?
C22 C21 N5 131.7(4) . . ?
C22 C21 C26 120.5(4) . . ?
N5 C21 C26 107.8(4) . . ?
C30 C31 C32 120.8(5) . . ?
C30 C31 H31A 119.6 . . ?
C32 C31 H31A 119.6 . . ?
C31 C30 C29 116.9(5) . . ?
C31 C30 H30A 121.5 . . ?
C29 C30 H30A 121.5 . . ?
N6 C34 C33 132.3(4) . . ?
N6 C34 C29 108.3(4) . . ?
C33 C34 C29 119.4(4) . . ?
C24 C25 C26 116.9(5) . . ?
C24 C25 H24A 121.6 . . ?
C26 C25 H24A 121.6 . . ?
C23 C22 C21 117.5(5) . . ?
C23 C22 H21A 121.3 . . ?
C21 C22 H21A 121.3 . . ?
C4 C3 C2 119.2(6) . . ?
C4 C3 H3A 120.4 . . ?
C2 C3 H3A 120.4 . . ?
N1 C5 C4 120.7(5) . . ?
N1 C5 C6 115.3(4) . . ?
C4 C5 C6 124.0(5) . . ?
N2 C6 C7 119.5(5) . . ?
N2 C6 C5 114.4(4) . . ?
C7 C6 C5 126.0(5) . . ?
N3 C15 C14 121.1(5) . . ?
N3 C15 C16 114.1(4) . . ?
C14 C15 C16 124.8(5) . . ?
C8 C7 C6 120.6(6) . . ?
C8 C7 H7A 119.7 . . ?
C6 C7 H7A 119.7 . . ?
N1 C1 C2 122.3(5) . . ?
N1 C1 H1A 118.9 . . ?
C2 C1 H1A 118.9 . . ?
C33 C32 C31 122.5(5) . . ?
C33 C32 H32A 118.8 . . ?
C31 C32 H32A 118.8 . . ?
N2 C10 C9 123.5(5) . . ?
N2 C10 H10A 118.2 . . ?
C9 C10 H10A 118.2 . . ?
N4 C20 C19 123.1(5) . . ?
N4 C20 H20A 118.4 . . ?
C19 C20 H20A 118.4 . . ?
C8 C9 C10 118.3(5) . . ?
C8 C9 H9A 120.8 . . ?
C10 C9 H9A 120.8 . . ?
C22 C23 C24 121.5(5) . . ?
C22 C23 H22A 119.3 . . ?
C24 C23 H22A 119.3 . . ?
C25 C24 C23 122.2(5) . . ?
C25 C24 H23A 118.9 . . ?
C23 C24 H23A 118.9 . . ?
C12 C13 C14 119.2(6) . . ?
C12 C13 H13A 120.4 . . ?
C14 C13 H13A 120.4 . . ?
C13 C14 C15 119.9(5) . . ?
C13 C14 H14A 120.0 . . ?
C15 C14 H14A 120.0 . . ?
C18 C19 C20 118.8(6) . . ?
C18 C19 H19A 120.6 . . ?
C20 C19 H19A 120.6 . . ?
C19 C18 C17 119.7(6) . . ?
C19 C18 H18A 120.1 . . ?
C17 C18 H18A 120.1 . . ?
C3 C2 C1 118.4(5) . . ?
C3 C2 H2A 120.8 . . ?
C1 C2 H2A 120.8 . . ?
C13 C12 C11 118.8(6) . . ?
C13 C12 H12A 120.6 . . ?
C11 C12 H12A 120.6 . . ?
C18 C17 C16 120.1(6) . . ?
C18 C17 H17A 120.0 . . ?
C16 C17 H17A 120.0 . . ?
C9 C8 C7 119.6(6) . . ?
C9 C8 H8A 120.2 . . ?
C7 C8 H8A 120.2 . . ?
C38 O3 H3B 126.1 . . ?
C38 C37 Cl6 107.6(4) . . ?
C38 C37 Cl5 112.8(4) . . ?
Cl6 C37 Cl5 109.1(3) . . ?
C38 C37 Cl4 110.9(4) . . ?
Cl6 C37 Cl4 108.8(3) . . ?
Cl5 C37 Cl4 107.7(3) . . ?
O4 C38 O3 129.9(5) . . ?
O4 C38 C37 117.4(6) . . ?
O3 C38 C37 112.7(5) . . ?
C36 C35 Cl1 110.1(4) . . ?
C36 C35 Cl3 113.4(4) . . ?
Cl1 C35 Cl3 107.2(4) . . ?
C36 C35 Cl2 110.3(5) . . ?
Cl1 C35 Cl2 109.2(3) . . ?
Cl3 C35 Cl2 106.5(3) . . ?
O2 C36 O1 131.7(7) . . ?
O2 C36 C35 116.0(6) . . ?
O1 C36 C35 112.2(6) . . ?
H1WA O1W H1WB 102.8 . . ?
H2WA O2W H2WB 110(7) . . ?

loop_
_geom_bond_atom_site_label_1
_geom_bond_atom_site_label_2
_geom_bond_distance
_geom_bond_site_symmetry_2
_geom_bond_publ_flag
Ru1 N2 2.040(4) . ?
Ru1 N3 2.045(4) . ?
Ru1 N1 2.050(4) . ?
Ru1 N4 2.054(4) . ?
Ru1 N5 2.094(4) . ?
Ru1 N6 2.103(4) . ?
N5 C27 1.323(6) . ?
N5 C21 1.398(6) . ?
N2 C10 1.338(6) . ?
N2 C6 1.379(6) . ?
N6 C28 1.330(5) . ?
N6 C34 1.384(6) . ?
N1 C5 1.345(6) . ?
N1 C1 1.350(6) . ?
N3 C15 1.345(6) . ?
N3 C11 1.346(6) . ?
N4 C20 1.333(6) . ?
N4 C16 1.360(6) . ?
N8 C28 1.343(6) . ?
N8 C29 1.376(5) . ?
N8 H8B 0.8600 . ?
N7 C27 1.360(5) . ?
N7 C26 1.389(6) . ?
C29 C30 1.382(7) . ?
C29 C34 1.413(6) . ?
C11 C12 1.369(7) . ?
C11 H11A 0.9300 . ?
C27 C28 1.429(6) . ?
C33 C32 1.360(7) . ?
C33 C34 1.396(6) . ?
C33 H33A 0.9300 . ?
C26 C25 1.393(6) . ?
C26 C21 1.405(6) . ?
C4 C3 1.355(8) . ?
C4 C5 1.369(7) . ?
C4 H4A 0.9300 . ?
C16 C17 1.390(7) . ?
C16 C15 1.470(7) . ?
C21 C22 1.385(7) . ?
C31 C30 1.378(6) . ?
C31 C32 1.405(7) . ?
C31 H31A 0.9300 . ?
C30 H30A 0.9300 . ?
C25 C24 1.360(7) . ?
C25 H24A 0.9300 . ?
C22 C23 1.373(7) . ?
C22 H21A 0.9300 . ?
C3 C2 1.373(8) . ?
C3 H3A 0.9300 . ?
C5 C6 1.455(7) . ?
C6 C7 1.385(7) . ?
C15 C14 1.380(7) . ?
C7 C8 1.370(8) . ?
C7 H7A 0.9300 . ?
C1 C2 1.375(7) . ?
C1 H1A 0.9300 . ?
C32 H32A 0.9300 . ?
C10 C9 1.374(7) . ?
C10 H10A 0.9300 . ?
C20 C19 1.387(7) . ?
C20 H20A 0.9300 . ?
C9 C8 1.366(8) . ?
C9 H9A 0.9300 . ?
C23 C24 1.393(7) . ?
C23 H22A 0.9300 . ?
C24 H23A 0.9300 . ?
C13 C12 1.366(8) . ?
C13 C14 1.367(8) . ?
C13 H13A 0.9300 . ?
C14 H14A 0.9300 . ?
C19 C18 1.341(8) . ?
C19 H19A 0.9300 . ?
C18 C17 1.361(8) . ?
C18 H18A 0.9300 . ?
C2 H2A 0.9300 . ?
C12 H12A 0.9300 . ?
C17 H17A 0.9300 . ?
C8 H8A 0.9300 . ?
Cl6 C37 1.753(6) . ?
Cl5 C37 1.761(6) . ?
Cl4 C37 1.765(6) . ?
O4 C38 1.208(6) . ?
O3 C38 1.237(7) . ?
O3 H3B 0.8750 . ?
C37 C38 1.565(7) . ?
Cl3 C35 1.770(6) . ?
Cl2 C35 1.775(6) . ?
Cl1 C35 1.742(6) . ?
O2 C36 1.213(7) . ?
O1 C36 1.226(7) . ?
C35 C36 1.577(9) . ?
O1W H1WA 0.8641 . ?
O1W H1WB 0.8750 . ?
O2W H2WA 0.87(5) . ?
O2W H2WB 0.76(6) . ?
